data_4120096
loop_
_publ_author_name
'Qiuxia Han'
'Cheng He'
'Min Zhao'
'Bo Qi'
'Jingyang Niu'
'Chunying Duan'

_publ_section_title
;
 Engineering Chiral Polyoxometalate Hybrid Metal-Organic Frameworks for
 Asymmetric Dihydroxylation of Olefins
;
_journal_name_full 'Journal of the American Chemical Society'
_journal_page_first 10186
_journal_page_last 10189
_journal_paper_doi 10.1021/ja401758c
_journal_volume 135
_journal_year 2013
_chemical_formula_sum 'C38 H52 B N11 Ni O42 W12'
_chemical_formula_weight 3610.63
_chemical_name_systematic
; 
 ? 
;
_space_group_IT_number 5
_symmetry_cell_setting monoclinic
_symmetry_space_group_name_Hall 'C 2y'
_symmetry_space_group_name_H-M 'C 1 2 1'
_atom_sites_solution_hydrogens geom
_atom_sites_solution_primary direct
_atom_sites_solution_secondary difmap
_audit_creation_method SHELXL-97
_cell_angle_alpha 90.00
_cell_angle_beta 90.373(3)
_cell_angle_gamma 90.00
_cell_formula_units_Z 4
_cell_length_a 25.187(4)
_cell_length_b 11.4826(17)
_cell_length_c 22.862(4)
_cell_measurement_reflns_used 2819
_cell_measurement_temperature 296(2)
_cell_measurement_theta_max 25.89
_cell_measurement_theta_min 2.398
_cell_volume 6611.8(18)
_computing_cell_refinement 'Bruker SAINT'
_computing_data_collection 'Bruker APEX2'
_computing_data_reduction 'Bruker SAINT'
_computing_molecular_graphics 'Bruker SHELXTL'
_computing_publication_material 'Bruker SHELXTL'
_computing_structure_refinement 'SHELXL-97 (Sheldrick, 2008)'
_computing_structure_solution 'SHELXS-97 (Sheldrick, 2008)'
_diffrn_ambient_temperature 296(2)
_diffrn_measured_fraction_theta_full 0.999
_diffrn_measured_fraction_theta_max 0.999
_diffrn_measurement_device_type 'CCD area detector'
_diffrn_measurement_method 'phi and omega scans'
_diffrn_radiation_monochromator graphite
_diffrn_radiation_source 'fine-focus sealed tube'
_diffrn_radiation_type MoK\a
_diffrn_radiation_wavelength 0.71073
_diffrn_reflns_av_R_equivalents 0.0479
_diffrn_reflns_av_sigmaI/netI 0.0946
_diffrn_reflns_limit_h_max 28
_diffrn_reflns_limit_h_min -29
_diffrn_reflns_limit_k_max 13
_diffrn_reflns_limit_k_min -13
_diffrn_reflns_limit_l_max 22
_diffrn_reflns_limit_l_min -27
_diffrn_reflns_number 18571
_diffrn_reflns_theta_full 25.00
_diffrn_reflns_theta_max 25.00
_diffrn_reflns_theta_min 1.78
_exptl_absorpt_coefficient_mu 21.164
_exptl_absorpt_correction_T_max 0.1151
_exptl_absorpt_correction_T_min 0.0765
_exptl_absorpt_correction_type empirical
_exptl_absorpt_process_details sadabs
_exptl_crystal_colour 'light green'
_exptl_crystal_density_diffrn 3.627
_exptl_crystal_description rodlike
_exptl_crystal_F_000 6456
_exptl_crystal_size_max 0.25
_exptl_crystal_size_mid 0.23
_exptl_crystal_size_min 0.18
_refine_diff_density_max 3.229
_refine_diff_density_min -2.085
_refine_diff_density_rms 0.337
_refine_ls_abs_structure_details 'Flack H D (1983), Acta Cryst. A39, 876-881'
_refine_ls_abs_structure_Flack -0.021(18)
_refine_ls_extinction_method none
_refine_ls_goodness_of_fit_ref 1.003
_refine_ls_hydrogen_treatment constr
_refine_ls_matrix_type full
_refine_ls_number_parameters 940
_refine_ls_number_reflns 11366
_refine_ls_number_restraints 547
_refine_ls_restrained_S_all 0.994
_refine_ls_R_factor_all 0.0690
_refine_ls_R_factor_gt 0.0490
_refine_ls_shift/su_max 0.002
_refine_ls_shift/su_mean 0.000
_refine_ls_structure_factor_coef Fsqd
_refine_ls_weighting_details 'calc w=1/[\s^2^(Fo^2^)+(0.0380P)^2^+3.3923P] where P=(Fo^2^+2Fc^2^)/3'
_refine_ls_weighting_scheme calc
_refine_ls_wR_factor_gt 0.0980
_refine_ls_wR_factor_ref 0.1073
_reflns_number_gt 9148
_reflns_number_total 11366
_reflns_threshold_expression >2sigma(I)
_cod_data_source_file ja401758c_si_003.cif
_cod_data_source_block 1
_cod_original_cell_volume 6611.9(17)
_cod_database_code 4120096

loop_
_symmetry_equiv_pos_as_xyz
'x, y, z'
'-x, y, -z'
'x+1/2, y+1/2, z'
'-x+1/2, y+1/2, -z'

loop_
_atom_site_label
_atom_site_type_symbol
_atom_site_fract_x
_atom_site_fract_y
_atom_site_fract_z
_atom_site_U_iso_or_equiv
_atom_site_adp_type
_atom_site_occupancy
_atom_site_symmetry_multiplicity
_atom_site_calc_flag
_atom_site_refinement_flags
W1 W 0.664101(13) 0.06997(3) 0.637529(17) 0.02015(10) Uani 1 1 d .
W2 W 0.778725(13) -0.07016(3) 0.661980(17) 0.01973(10) Uani 1 1 d .
W3 W 0.678516(14) -0.20778(3) 0.596889(17) 0.01961(10) Uani 1 1 d .
W4 W 0.683618(14) -0.43734(3) 0.705391(18) 0.02162(10) Uani 1 1 d .
W5 W 0.786625(14) -0.30228(3) 0.770029(18) 0.02236(11) Uani 1 1 d .
W6 W 0.678905(14) -0.37021(3) 0.847166(17) 0.02049(10) Uani 1 1 d .
W7 W 0.770178(14) -0.00152(3) 0.816363(17) 0.02261(10) Uani 1 1 d .
W8 W 0.656261(14) 0.14043(3) 0.791521(17) 0.01900(10) Uani 1 1 d .
W9 W 0.661851(14) -0.07022(4) 0.891400(17) 0.02175(10) Uani 1 1 d .
W10 W 0.553725(14) -0.22493(3) 0.818252(18) 0.02275(11) Uani 1 1 d .
W11 W 0.560012(13) -0.28562(3) 0.676565(17) 0.01743(10) Uani 1 1 d .
W12 W 0.547012(14) -0.00840(3) 0.720976(18) 0.02116(10) Uani 1 1 d .
Ni1 Ni 1.0000 -0.13086(14) 0.0000 0.0172(4) Uani 1 2 d S
Ni2 Ni 1.0000 -0.13870(13) -0.5000 0.0126(4) Uani 1 2 d S
O1 O 0.6533(2) 0.1874(5) 0.5948(3) 0.0272(19) Uani 1 1 d .
O2 O 0.7400(2) 0.0640(5) 0.6314(3) 0.0274(18) Uani 1 1 d .
O3 O 0.6606(2) -0.0495(5) 0.5806(3) 0.0268(19) Uani 1 1 d .
O4 O 0.6725(2) 0.1466(6) 0.7117(3) 0.0289(19) Uani 1 1 d .
O5 O 0.5939(2) 0.0346(5) 0.6621(3) 0.031(2) Uani 1 1 d .
O6 O 0.6881(2) -0.1086(5) 0.6853(2) 0.0147(16) Uani 1 1 d .
O7 O 0.8390(2) -0.0385(6) 0.6316(3) 0.031(2) Uani 1 1 d .
O8 O 0.7519(2) -0.1551(5) 0.5999(3) 0.0209(3) Uani 1 1 d U
O9 O 0.7944(2) -0.2060(5) 0.7012(3) 0.0173(16) Uani 1 1 d .
O10 O 0.7835(2) 0.0116(5) 0.7362(3) 0.0266(19) Uani 1 1 d .
O11 O 0.6777(2) -0.2636(7) 0.5276(3) 0.041(2) Uani 1 1 d .
O12 O 0.6975(2) -0.3405(5) 0.6392(3) 0.0225(3) Uani 1 1 d U
O13 O 0.6066(2) -0.2335(5) 0.6198(3) 0.0289(19) Uani 1 1 d .
O14 O 0.6868(2) -0.5697(6) 0.6724(3) 0.0314(6) Uani 1 1 d U
O15 O 0.7592(2) -0.4237(6) 0.7225(3) 0.0307(19) Uani 1 1 d .
O16 O 0.6734(2) -0.4800(6) 0.7835(3) 0.033(2) Uani 1 1 d .
O17 O 0.6122(2) -0.3981(5) 0.6942(3) 0.0285(19) Uani 1 1 d .
O18 O 0.6939(2) -0.2632(5) 0.7608(3) 0.0247(18) Uani 1 1 d .
O19 O 0.8502(2) -0.3518(6) 0.7784(3) 0.043(2) Uani 1 1 d .
O20 O 0.7538(2) -0.3715(5) 0.8354(3) 0.0213(17) Uani 1 1 d .
O21 O 0.7867(2) -0.1596(6) 0.8130(3) 0.0349(3) Uani 1 1 d U
O22 O 0.6773(2) -0.4668(6) 0.9035(3) 0.0322(6) Uani 1 1 d U
O23 O 0.6844(2) -0.2312(5) 0.8873(3) 0.0270(19) Uani 1 1 d .
O24 O 0.6059(2) -0.3395(5) 0.8352(3) 0.0218(18) Uani 1 1 d .
O25 O 0.82854(19) 0.0547(5) 0.8427(3) 0.0194(16) Uani 1 1 d .
O26 O 0.7301(2) 0.1431(6) 0.8115(3) 0.0257(18) Uani 1 1 d .
O27 O 0.7336(2) -0.0291(5) 0.8881(3) 0.0284(19) Uani 1 1 d .
O28 O 0.6830(2) -0.0569(5) 0.7918(3) 0.0227(3) Uani 1 1 d U
O29 O 0.6434(2) 0.2833(6) 0.8047(3) 0.0293(6) Uani 1 1 d U
O30 O 0.5879(2) 0.0867(6) 0.7711(3) 0.0258(19) Uani 1 1 d .
O31 O 0.6433(2) 0.0865(5) 0.8704(3) 0.0211(17) Uani 1 1 d .
O32 O 0.6519(3) -0.0564(5) 0.9649(3) 0.0278(19) Uani 1 1 d .
O33 O 0.5947(2) -0.1255(5) 0.8673(3) 0.0234(18) Uani 1 1 d .
O34 O 0.5049(2) -0.2670(5) 0.8634(3) 0.0253(6) Uani 1 1 d U
O35 O 0.5301(2) -0.3096(5) 0.7521(3) 0.0271(19) Uani 1 1 d .
O36 O 0.5184(2) -0.0874(6) 0.7874(3) 0.029(2) Uani 1 1 d .
O37 O 0.6087(2) -0.1608(5) 0.7418(3) 0.0235(18) Uani 1 1 d .
O38 O 0.5158(2) -0.3662(6) 0.6361(3) 0.0246(6) Uani 1 1 d U
O39 O 0.5254(2) -0.1403(5) 0.6730(3) 0.0223(3) Uani 1 1 d U
O40 O 0.4938(2) 0.0784(5) 0.7078(3) 0.0250(6) Uani 1 1 d U
B1 B 0.6673(3) -0.1415(8) 0.7434(4) 0.000 Uiso 1 1 d .
N1 N 0.9990(3) -0.1349(7) -0.0959(3) 0.0270(19) Uani 1 1 d U
N2 N 1.0017(2) -0.1371(6) -0.4056(3) 0.0115(3) Uani 1 1 d U
N3 N 1.0000 0.0598(11) 0.0000 0.0358(18) Uani 1 2 d SU
N5 N 1.0000 0.0546(9) -0.5000 0.015(3) Uani 1 2 d S
N7 N 0.9161(3) -0.1350(7) -0.0003(3) 0.0224(3) Uani 1 1 d U
N8 N 0.8348(3) -0.1991(6) 0.0034(3) 0.024(2) Uani 1 1 d .
N9 N 0.6913(3) -0.2706(9) 0.0472(5) 0.059(4) Uani 1 1 d .
H9A H 0.6971 -0.3414 0.0629 0.071 Uiso 1 1 calc R
H9C H 0.6764 -0.2792 0.0115 0.071 Uiso 1 1 calc R
N10 N 0.5938(4) -0.2765(9) 0.2275(5) 0.0611(3) Uani 1 1 d U
H10B H 0.5903 -0.2838 0.1902 0.073 Uiso 1 1 calc R
N11 N 0.5983(3) -0.2005(8) 0.3153(4) 0.0419(16) Uani 1 1 d U
N12 N 0.6091(3) 0.0776(9) 0.4049(4) 0.0558(3) Uani 1 1 d U
H12B H 0.5910 0.1367 0.3882 0.067 Uiso 1 1 calc R
H12C H 0.5886 0.0445 0.4324 0.067 Uiso 1 1 calc R
N13 N 0.9159(2) -0.1399(6) -0.4991(3) 0.0138(3) Uani 1 1 d U
C1 C 1.0367(4) -0.0754(9) -0.1241(5) 0.037(2) Uani 1 1 d U
H1A H 1.0616 -0.0318 -0.1033 0.044 Uiso 1 1 calc R
C2 C 1.0382(3) -0.0794(8) -0.1845(4) 0.022(2) Uani 1 1 d U
H2A H 1.0659 -0.0427 -0.2040 0.027 Uiso 1 1 calc R
C3 C 0.9998(3) -0.1364(8) -0.2162(4) 0.020(2) Uani 1 1 d U
C4 C 0.9613(3) -0.1992(9) -0.1860(4) 0.030(3) Uani 1 1 d .
H4A H 0.9354 -0.2421 -0.2056 0.035 Uiso 1 1 calc R
C5 C 0.9631(3) -0.1948(8) -0.1240(4) 0.023(3) Uani 1 1 d .
H5A H 0.9379 -0.2360 -0.1027 0.027 Uiso 1 1 calc R
C6 C 1.0011(3) -0.1373(8) -0.2821(4) 0.0171(3) Uani 1 1 d U
C7 C 1.0479(4) -0.1411(8) -0.3127(4) 0.028(3) Uani 1 1 d .
H7A H 1.0805 -0.1452 -0.2934 0.033 Uiso 1 1 calc R
C8 C 1.0449(3) -0.1386(7) -0.3730(4) 0.015(2) Uani 1 1 d .
H8A H 1.0771 -0.1378 -0.3928 0.018 Uiso 1 1 calc R
C9 C 0.9584(3) -0.1324(8) -0.3752(4) 0.021(2) Uani 1 1 d U
H9B H 0.9268 -0.1257 -0.3963 0.026 Uiso 1 1 calc R
C10 C 0.9542(4) -0.1362(9) -0.3141(4) 0.029(3) Uani 1 1 d .
H10A H 0.9213 -0.1379 -0.2959 0.035 Uiso 1 1 calc R
C11 C 1.0424(4) 0.1235(10) -0.0135(5) 0.0489(19) Uani 1 1 d U
H11A H 1.0724 0.0818 -0.0247 0.059 Uiso 1 1 calc R
C12 C 1.0479(5) 0.2441(10) -0.0131(5) 0.0529(3) Uani 1 1 d U
H12A H 1.0791 0.2849 -0.0206 0.064 Uiso 1 1 calc R
C13 C 1.0000 0.2927(17) 0.0000 0.063(2) Uani 1 2 d SU
C14 C 1.0000 0.4356(19) 0.0000 0.0754(19) Uani 1 2 d SU
C15 C 1.0187(7) 0.5070(17) -0.0532(9) 0.122 Uiso 1 1 d U
H15A H 1.0307 0.4738 -0.0878 0.146 Uiso 1 1 calc R
C16 C 1.0158(5) 0.6309(14) -0.0435(7) 0.083(2) Uani 1 1 d U
H16A H 1.0275 0.6765 -0.0745 0.099 Uiso 1 1 calc R
C21 C 1.0455(3) 0.1113(7) -0.5005(4) 0.0186(3) Uani 1 1 d U
H21A H 1.0774 0.0705 -0.5025 0.022 Uiso 1 1 calc R
C22 C 1.0457(3) 0.2377(7) -0.4979(4) 0.0179(19) Uani 1 1 d U
H22A H 1.0778 0.2771 -0.4949 0.022 Uiso 1 1 calc R
C23 C 1.0000 0.2988(9) -0.5000 0.0056(3) Uani 1 2 d SU
C24 C 1.0000 0.4270(11) -0.5000 0.0171(3) Uani 1 2 d SU
C25 C 1.0332(3) 0.4888(8) -0.4628(4) 0.022(2) Uani 1 1 d U
H25A H 1.0566 0.4502 -0.4378 0.026 Uiso 1 1 calc R
C26 C 1.0308(3) 0.6116(7) -0.4637(4) 0.0145(3) Uani 1 1 d U
H26A H 1.0520 0.6523 -0.4373 0.017 Uiso 1 1 calc R
C31 C 0.8833(3) -0.2099(9) 0.0232(5) 0.034(2) Uani 1 1 d U
H31A H 0.8934 -0.2647 0.0511 0.040 Uiso 1 1 calc R
C32 C 0.8359(4) -0.1131(9) -0.0373(4) 0.033(2) Uani 1 1 d U
H32A H 0.8072 -0.0862 -0.0592 0.039 Uiso 1 1 calc R
C33 C 0.8870(3) -0.0731(9) -0.0400(4) 0.0282(3) Uani 1 1 d U
H33A H 0.8995 -0.0146 -0.0644 0.034 Uiso 1 1 calc R
C34 C 0.7881(3) -0.2737(7) 0.0169(4) 0.019(2) Uani 1 1 d .
H34A H 0.7986 -0.3344 0.0441 0.023 Uiso 1 1 calc R
H34B H 0.7754 -0.3106 -0.0187 0.023 Uiso 1 1 calc R
C35 C 0.7428(3) -0.1994(8) 0.0441(4) 0.026(2) Uani 1 1 d U
H35A H 0.7368 -0.1300 0.0199 0.031 Uiso 1 1 calc R
C36 C 0.7513(3) -0.1640(8) 0.1050(4) 0.0200(3) Uani 1 1 d U
H36A H 0.7673 -0.2271 0.1270 0.024 Uiso 1 1 calc R
H36B H 0.7748 -0.0972 0.1067 0.024 Uiso 1 1 calc R
C37 C 0.6998(5) -0.1341(10) 0.1295(7) 0.072(5) Uani 1 1 d .
H37A H 0.6956 -0.0502 0.1308 0.086 Uiso 1 1 calc R
H37B H 0.6973 -0.1638 0.1691 0.086 Uiso 1 1 calc R
C38 C 0.6542(5) -0.1901(11) 0.0898(5) 0.059(4) Uani 1 1 d .
H38A H 0.6347 -0.1315 0.0679 0.071 Uiso 1 1 calc R
H38B H 0.6297 -0.2367 0.1125 0.071 Uiso 1 1 calc R
C51 C 0.8724(3) -0.1210(7) -0.5070(4) 0.0109(3) Uani 1 1 d U
C41 C 0.5896(4) -0.1835(11) 0.2609(5) 0.0534(3) Uani 1 1 d U
H41A H 0.5810 -0.1106 0.2459 0.064 Uiso 1 1 calc R
C52 C 0.8190(4) -0.0916(9) -0.5211(5) 0.045(4) Uani 1 1 d .
H52A H 0.8156 -0.0084 -0.5236 0.067 Uiso 1 1 calc R
H52B H 0.7959 -0.1206 -0.4912 0.067 Uiso 1 1 calc R
H52C H 0.8094 -0.1258 -0.5580 0.067 Uiso 1 1 calc R
C42 C 0.6047(4) -0.3534(11) 0.2669(5) 0.0529(3) Uani 1 1 d U
H42A H 0.6115 -0.4311 0.2582 0.063 Uiso 1 1 calc R
C43 C 0.6053(4) -0.3124(11) 0.3200(6) 0.0543(3) Uani 1 1 d U
H43A H 0.6099 -0.3546 0.3544 0.065 Uiso 1 1 calc R
C44 C 0.5892(4) -0.1169(9) 0.3661(5) 0.0439(17) Uani 1 1 d U
H44A H 0.5969 -0.1561 0.4028 0.053 Uiso 1 1 calc R
H44B H 0.5523 -0.0929 0.3665 0.053 Uiso 1 1 calc R
C45 C 0.6249(4) -0.0096(9) 0.3602(5) 0.0388(17) Uani 1 1 d U
H45A H 0.6201 0.0240 0.3211 0.047 Uiso 1 1 calc R
C46 C 0.6837(3) -0.0326(8) 0.3710(4) 0.0245(3) Uani 1 1 d U
H46A H 0.6900 -0.1154 0.3755 0.029 Uiso 1 1 calc R
H46B H 0.7044 -0.0045 0.3383 0.029 Uiso 1 1 calc R
C47 C 0.6981(4) 0.0279(8) 0.4232(5) 0.0333(3) Uani 1 1 d U
H47A H 0.7335 0.0603 0.4198 0.040 Uiso 1 1 calc R
H47B H 0.6976 -0.0247 0.4564 0.040 Uiso 1 1 calc R
C48 C 0.6596(4) 0.1196(10) 0.4308(5) 0.0455(17) Uani 1 1 d U
H48A H 0.6712 0.1899 0.4112 0.055 Uiso 1 1 calc R
H48B H 0.6550 0.1366 0.4720 0.055 Uiso 1 1 calc R
O1W O 0.7210(2) -0.2052(6) 0.2815(3) 0.041(2) Uani 1 1 d .
O2W O 0.6999(3) -0.2533(6) 0.4117(3) 0.049(2) Uani 1 1 d .
N6 N 1.0000 0.6730(8) -0.5000 0.0102(3) Uani 1 2 d SU
N4 N 1.0000 0.6866(14) 0.0000 0.0669(3) Uani 1 2 d SU

loop_
_atom_site_aniso_label
_atom_site_aniso_U_11
_atom_site_aniso_U_22
_atom_site_aniso_U_33
_atom_site_aniso_U_23
_atom_site_aniso_U_13
_atom_site_aniso_U_12
W1 0.01714(16) 0.02160(18) 0.0217(2) 0.00918(18) -0.00281(16) -0.00067(16)
W2 0.01778(16) 0.02393(18) 0.01750(19) 0.00035(18) 0.00124(16) -0.00242(16)
W3 0.02078(17) 0.02438(19) 0.01369(19) -0.00206(17) 0.00073(16) -0.00045(16)
W4 0.02078(16) 0.01429(17) 0.0298(2) -0.00293(18) 0.00395(17) 0.00092(16)
W5 0.01943(17) 0.01886(18) 0.0287(2) 0.00135(18) -0.00614(17) 0.00366(16)
W6 0.02544(17) 0.01558(17) 0.0205(2) 0.00656(17) -0.00013(17) 0.00257(16)
W7 0.02507(18) 0.02439(19) 0.0183(2) 0.00227(18) -0.00646(17) -0.00715(17)
W8 0.02230(17) 0.01388(17) 0.0208(2) -0.00023(17) -0.00473(16) -0.00041(16)
W9 0.02247(17) 0.0287(2) 0.01404(19) -0.00130(18) -0.00039(16) -0.00492(17)
W10 0.02407(18) 0.02062(19) 0.0236(2) 0.00007(18) 0.00750(17) -0.00425(16)
W11 0.01686(16) 0.01645(18) 0.0189(2) -0.00177(17) -0.00311(16) -0.00198(15)
W12 0.01860(16) 0.02124(18) 0.0237(2) 0.00253(18) 0.00100(16) 0.00529(16)
Ni1 0.0222(8) 0.0155(8) 0.0139(8) 0.000 -0.0030(7) 0.000
Ni2 0.0131(7) 0.0107(7) 0.0140(8) 0.000 -0.0002(7) 0.000
O1 0.018(3) 0.024(3) 0.040(4) 0.021(3) -0.003(3) 0.007(3)
O2 0.028(3) 0.024(3) 0.030(4) 0.013(3) -0.007(3) -0.011(3)
O3 0.019(3) 0.021(3) 0.041(4) -0.009(3) -0.010(3) 0.000(3)
O4 0.023(3) 0.045(4) 0.018(3) 0.013(3) 0.006(3) 0.006(3)
O5 0.035(3) 0.032(4) 0.025(4) 0.004(3) -0.011(3) -0.004(3)
O6 0.014(3) 0.017(3) 0.013(3) -0.002(3) -0.006(3) 0.008(2)
O7 0.030(3) 0.040(4) 0.021(4) 0.006(3) 0.009(3) -0.009(3)
O8 0.0208(5) 0.0210(5) 0.0208(5) 0.0001(4) -0.0001(4) 0.0001(4)
O9 0.021(3) 0.016(3) 0.015(3) -0.004(3) 0.001(3) 0.007(3)
O10 0.043(4) 0.023(3) 0.014(3) -0.005(3) -0.002(3) 0.013(3)
O11 0.023(3) 0.081(5) 0.020(4) -0.009(4) 0.008(3) 0.015(4)
O12 0.0222(5) 0.0226(5) 0.0228(5) -0.0001(4) 0.0005(4) 0.0004(4)
O13 0.015(3) 0.025(3) 0.046(4) -0.009(3) 0.004(3) 0.010(3)
O14 0.0321(10) 0.0304(10) 0.0318(10) -0.0005(8) 0.0001(8) 0.0002(8)
O15 0.029(3) 0.036(4) 0.027(4) 0.011(3) 0.002(3) -0.007(3)
O16 0.028(3) 0.039(4) 0.032(4) 0.008(3) 0.003(3) -0.018(3)
O17 0.046(4) 0.008(3) 0.032(4) -0.002(3) -0.007(3) 0.005(3)
O18 0.027(3) 0.012(3) 0.035(4) -0.010(3) 0.012(3) -0.012(3)
O19 0.026(3) 0.050(4) 0.052(5) -0.003(4) -0.015(3) -0.012(3)
O20 0.021(3) 0.012(3) 0.031(4) -0.014(3) 0.000(3) -0.002(3)
O21 0.0349(5) 0.0352(5) 0.0347(5) -0.0002(4) -0.0001(4) 0.0000(4)
O22 0.0324(10) 0.0322(10) 0.0319(10) 0.0015(8) -0.0009(8) 0.0007(8)
O23 0.024(3) 0.018(3) 0.039(4) 0.011(3) -0.006(3) -0.002(3)
O24 0.031(3) 0.008(3) 0.026(4) 0.002(3) 0.004(3) -0.003(3)
O25 0.010(2) 0.021(3) 0.027(3) -0.008(3) -0.004(3) -0.002(3)
O26 0.025(3) 0.030(3) 0.022(3) 0.015(3) -0.007(3) 0.002(3)
O27 0.027(3) 0.025(3) 0.033(4) 0.005(3) -0.010(3) -0.003(3)
O28 0.0227(5) 0.0229(5) 0.0224(5) 0.0002(4) 0.0004(4) 0.0001(4)
O29 0.0297(10) 0.0283(10) 0.0299(10) -0.0007(8) -0.0002(8) -0.0008(8)
O30 0.018(3) 0.050(4) 0.010(3) -0.001(3) 0.000(3) 0.005(3)
O31 0.023(3) 0.030(4) 0.011(3) -0.003(3) 0.003(3) -0.003(3)
O32 0.056(4) 0.022(3) 0.004(3) 0.000(3) -0.001(3) 0.000(3)
O33 0.017(3) 0.028(3) 0.026(4) -0.006(3) 0.004(3) -0.001(3)
O34 0.0258(10) 0.0253(10) 0.0248(10) 0.0010(8) 0.0012(8) -0.0014(8)
O35 0.036(3) 0.017(3) 0.029(4) 0.002(3) 0.008(3) 0.017(3)
O36 0.024(3) 0.036(4) 0.028(4) -0.010(3) 0.009(3) 0.007(3)
O37 0.029(3) 0.020(3) 0.022(3) 0.000(3) -0.001(3) -0.008(3)
O38 0.0241(10) 0.0251(10) 0.0246(10) 0.0005(8) -0.0015(8) -0.0001(8)
O39 0.0222(5) 0.0226(5) 0.0221(5) 0.0002(4) 0.0003(4) -0.0001(4)
O40 0.0245(10) 0.0244(10) 0.0260(10) -0.0007(8) 0.0000(8) 0.0011(8)
N1 0.029(3) 0.035(3) 0.017(3) 0.000(3) -0.003(3) -0.004(3)
N2 0.0116(5) 0.0114(5) 0.0115(5) 0.0002(4) -0.0001(4) -0.0001(4)
N3 0.031(3) 0.041(3) 0.036(3) 0.000 -0.001(3) 0.000
N5 0.018(5) 0.021(5) 0.007(5) 0.000 -0.001(4) 0.000
N7 0.0223(5) 0.0226(5) 0.0225(5) 0.0002(4) 0.0003(4) 0.0001(4)
N8 0.021(3) 0.024(4) 0.026(4) 0.004(4) 0.006(4) -0.013(3)
N9 0.049(5) 0.070(7) 0.057(7) -0.010(6) -0.012(5) -0.004(5)
N10 0.0610(5) 0.0612(5) 0.0610(5) -0.0003(4) 0.0005(4) -0.0001(4)
N11 0.040(3) 0.041(3) 0.045(3) -0.005(3) 0.007(3) -0.002(3)
N12 0.0556(5) 0.0557(5) 0.0559(5) -0.0002(4) 0.0006(4) 0.0001(4)
N13 0.0138(5) 0.0139(5) 0.0137(5) 0.0000(4) 0.0002(4) 0.0000(4)
C1 0.027(4) 0.037(4) 0.047(4) 0.006(3) 0.004(3) -0.004(3)
C2 0.019(3) 0.017(3) 0.031(4) -0.010(3) -0.002(3) -0.005(3)
C3 0.024(3) 0.023(3) 0.013(3) 0.004(3) -0.007(3) -0.004(3)
C4 0.020(4) 0.037(6) 0.031(6) -0.002(5) -0.003(4) -0.016(4)
C5 0.032(5) 0.021(5) 0.015(5) -0.008(4) -0.008(4) 0.005(4)
C6 0.0172(5) 0.0172(5) 0.0170(5) 0.0001(4) -0.0002(4) 0.0000(4)
C7 0.040(5) 0.014(4) 0.029(6) -0.010(4) 0.007(5) 0.000(4)
C8 0.015(4) 0.011(4) 0.019(5) -0.006(4) 0.008(4) -0.007(4)
C9 0.019(3) 0.029(4) 0.017(3) 0.002(3) -0.002(3) 0.008(3)
C10 0.042(5) 0.034(5) 0.011(5) 0.002(5) 0.008(5) 0.007(5)
C11 0.053(3) 0.047(3) 0.046(3) -0.001(3) -0.001(3) -0.011(3)
C12 0.0529(5) 0.0529(5) 0.0530(5) 0.0001(4) 0.0004(4) 0.0001(4)
C13 0.059(4) 0.067(4) 0.063(4) 0.000 0.001(4) 0.000
C14 0.073(3) 0.079(3) 0.074(3) 0.000 0.000(3) 0.000
C16 0.082(3) 0.084(3) 0.082(3) 0.021(3) 0.016(3) 0.013(3)
C21 0.0185(5) 0.0185(5) 0.0187(5) 0.0001(4) -0.0001(4) 0.0000(4)
C22 0.014(3) 0.018(3) 0.022(4) 0.006(3) 0.002(3) 0.002(3)
C23 0.0055(5) 0.0056(5) 0.0056(5) 0.000 0.0001(4) 0.000
C24 0.0171(5) 0.0170(5) 0.0171(5) 0.000 0.0001(4) 0.000
C25 0.021(3) 0.021(3) 0.024(4) 0.006(3) -0.001(3) -0.006(3)
C26 0.0144(5) 0.0146(5) 0.0145(5) -0.0002(4) 0.0001(4) 0.0000(4)
C31 0.030(4) 0.036(4) 0.035(4) 0.009(3) -0.009(3) 0.009(3)
C32 0.032(4) 0.038(4) 0.029(4) 0.018(3) 0.001(3) -0.005(3)
C33 0.0282(5) 0.0282(5) 0.0282(5) 0.0002(4) 0.0002(4) -0.0002(4)
C34 0.021(4) 0.011(4) 0.025(5) 0.002(4) -0.004(4) 0.012(4)
C35 0.033(3) 0.017(3) 0.028(4) 0.009(3) -0.007(3) 0.005(3)
C36 0.0199(5) 0.0200(5) 0.0200(5) 0.0000(4) -0.0002(4) 0.0000(4)
C37 0.083(8) 0.028(6) 0.105(11) 0.001(7) -0.033(8) 0.024(6)
C38 0.069(7) 0.072(9) 0.037(7) 0.000(7) -0.029(6) -0.016(7)
C51 0.0109(5) 0.0110(5) 0.0110(5) 0.0001(4) 0.0002(4) -0.0001(4)
C41 0.0533(5) 0.0534(5) 0.0534(5) 0.0000(4) 0.0004(4) 0.0002(4)
C52 0.053(6) 0.040(6) 0.042(7) 0.001(6) 0.024(6) -0.023(5)
C42 0.0527(5) 0.0529(5) 0.0529(5) -0.0002(4) 0.0005(4) 0.0000(4)
C43 0.0542(5) 0.0543(5) 0.0544(5) 0.0000(4) 0.0004(4) 0.0000(4)
C44 0.041(3) 0.042(3) 0.049(3) 0.007(3) -0.002(3) -0.004(3)
C45 0.038(3) 0.035(3) 0.043(3) -0.002(3) 0.002(3) 0.001(3)
C46 0.0244(5) 0.0246(5) 0.0245(5) -0.0001(4) 0.0003(4) 0.0002(4)
C47 0.0333(5) 0.0334(5) 0.0334(5) 0.0000(4) 0.0004(4) -0.0001(4)
C48 0.047(3) 0.041(3) 0.049(3) -0.004(3) 0.001(3) 0.002(3)
O1W 0.029(3) 0.039(4) 0.055(5) -0.016(4) 0.001(4) 0.000(3)
O2W 0.074(5) 0.025(4) 0.048(5) 0.012(4) -0.003(4) 0.025(4)
N6 0.0102(5) 0.0102(5) 0.0103(5) 0.000 0.0003(4) 0.000
N4 0.0669(5) 0.0669(5) 0.0669(5) 0.000 0.0008(4) 0.000

loop_
_atom_type_symbol
_atom_type_description
_atom_type_scat_dispersion_real
_atom_type_scat_dispersion_imag
_atom_type_scat_source
C C 0.0033 0.0016 'International Tables Vol C Tables 4.2.6.8 and 6.1.1.4'
H H 0.0000 0.0000 'International Tables Vol C Tables 4.2.6.8 and 6.1.1.4'
B B 0.0013 0.0007 'International Tables Vol C Tables 4.2.6.8 and 6.1.1.4'
N N 0.0061 0.0033 'International Tables Vol C Tables 4.2.6.8 and 6.1.1.4'
O O 0.0106 0.0060 'International Tables Vol C Tables 4.2.6.8 and 6.1.1.4'
Ni Ni 0.3393 1.1124 'International Tables Vol C Tables 4.2.6.8 and 6.1.1.4'
W W -0.8490 6.8722 'International Tables Vol C Tables 4.2.6.8 and 6.1.1.4'

loop_
_geom_angle_atom_site_label_1
_geom_angle_atom_site_label_2
_geom_angle_atom_site_label_3
_geom_angle
_geom_angle_site_symmetry_1
_geom_angle_site_symmetry_3
O1 W1 O3 100.0(3) . .
O1 W1 O5 101.3(3) . .
O3 W1 O5 90.6(3) . .
O1 W1 O2 98.2(3) . .
O3 W1 O2 88.0(3) . .
O5 W1 O2 160.4(3) . .
O1 W1 O4 99.3(3) . .
O3 W1 O4 160.6(3) . .
O5 W1 O4 86.2(3) . .
O2 W1 O4 88.7(2) . .
O1 W1 O6 170.6(3) . .
O3 W1 O6 72.8(2) . .
O5 W1 O6 85.1(2) . .
O2 W1 O6 75.8(2) . .
O4 W1 O6 87.9(2) . .
O7 W2 O9 100.9(3) . .
O7 W2 O8 96.9(3) . .
O9 W2 O8 90.1(3) . .
O7 W2 O10 101.6(3) . .
O9 W2 O10 88.4(3) . .
O8 W2 O10 161.3(2) . .
O7 W2 O2 97.5(3) . .
O9 W2 O2 161.7(2) . .
O8 W2 O2 87.9(3) . .
O10 W2 O2 87.6(3) . .
O7 W2 O6 168.7(3) . .
O9 W2 O6 86.4(2) . .
O8 W2 O6 74.3(2) . .
O10 W2 O6 87.0(2) . .
O2 W2 O6 75.5(2) . .
O11 W3 O12 100.1(3) . .
O11 W3 O3 100.0(3) . .
O12 W3 O3 159.8(3) . .
O11 W3 O13 101.0(3) . .
O12 W3 O13 88.4(3) . .
O3 W3 O13 88.7(3) . .
O11 W3 O8 98.9(3) . .
O12 W3 O8 89.7(2) . .
O3 W3 O8 86.2(2) . .
O13 W3 O8 160.0(3) . .
O11 W3 O6 171.0(3) . .
O12 W3 O6 85.7(2) . .
O3 W3 O6 74.2(2) . .
O13 W3 O6 86.0(2) . .
O8 W3 O6 74.0(2) . .
O14 W4 O16 101.3(3) . .
O14 W4 O17 101.7(3) . .
O16 W4 O17 93.2(3) . .
O14 W4 O12 99.2(3) . .
O16 W4 O12 159.2(3) . .
O17 W4 O12 86.1(3) . .
O14 W4 O15 96.4(3) . .
O16 W4 O15 88.2(3) . .
O17 W4 O15 161.1(3) . .
O12 W4 O15 85.9(3) . .
O14 W4 O18 169.2(3) . .
O16 W4 O18 74.2(3) . .
O17 W4 O18 88.4(2) . .
O12 W4 O18 85.0(2) . .
O15 W4 O18 73.9(2) . .
O19 W5 O20 100.8(3) . .
O19 W5 O15 99.1(3) . .
O20 W5 O15 89.1(3) . .
O19 W5 O21 103.3(3) . .
O20 W5 O21 87.3(3) . .
O15 W5 O21 157.7(3) . .
O19 W5 O9 100.4(3) . .
O20 W5 O9 158.7(2) . .
O15 W5 O9 89.6(3) . .
O21 W5 O9 85.9(3) . .
O19 W5 O18 171.3(3) . .
O20 W5 O18 73.5(2) . .
O15 W5 O18 74.6(2) . .
O21 W5 O18 83.3(2) . .
O9 W5 O18 85.7(2) . .
O22 W6 O23 100.9(3) . .
O22 W6 O24 101.7(3) . .
O23 W6 O24 88.9(2) . .
O22 W6 O20 97.5(3) . .
O23 W6 O20 90.3(2) . .
O24 W6 O20 160.5(3) . .
O22 W6 O16 98.3(3) . .
O23 W6 O16 160.8(3) . .
O24 W6 O16 87.0(3) . .
O20 W6 O16 87.4(2) . .
O22 W6 O18 168.2(3) . .
O23 W6 O18 87.4(2) . .
O24 W6 O18 86.7(2) . .
O20 W6 O18 73.9(2) . .
O16 W6 O18 73.7(2) . .
O25 W7 O21 101.0(3) . .
O25 W7 O10 98.9(3) . .
O21 W7 O10 89.8(3) . .
O25 W7 O27 100.3(3) . .
O21 W7 O27 89.0(3) . .
O10 W7 O27 160.7(3) . .
O25 W7 O26 98.1(3) . .
O21 W7 O26 160.9(3) . .
O10 W7 O26 88.4(3) . .
O27 W7 O26 86.5(3) . .
O25 W7 O28 170.1(2) . .
O21 W7 O28 86.3(2) . .
O10 W7 O28 87.8(2) . .
O27 W7 O28 72.9(2) . .
O26 W7 O28 74.6(2) . .
O29 W8 O4 100.4(3) . .
O29 W8 O30 100.6(3) . .
O4 W8 O30 88.6(2) . .
O29 W8 O26 97.4(3) . .
O4 W8 O26 90.8(2) . .
O30 W8 O26 161.8(3) . .
O29 W8 O31 96.3(3) . .
O4 W8 O31 163.3(3) . .
O30 W8 O31 88.1(2) . .
O26 W8 O31 87.3(2) . .
O29 W8 O28 168.4(3) . .
O4 W8 O28 88.6(3) . .
O30 W8 O28 86.9(2) . .
O26 W8 O28 74.9(2) . .
O31 W8 O28 75.0(2) . .
O32 W9 O27 99.5(3) . .
O32 W9 O33 100.4(3) . .
O27 W9 O33 159.8(3) . .
O32 W9 O31 97.0(3) . .
O27 W9 O31 89.2(2) . .
O33 W9 O31 91.5(2) . .
O32 W9 O23 100.5(3) . .
O27 W9 O23 87.4(3) . .
O33 W9 O23 85.9(2) . .
O31 W9 O23 162.5(3) . .
O32 W9 O28 169.8(3) . .
O27 W9 O28 73.7(2) . .
O33 W9 O28 87.0(2) . .
O31 W9 O28 75.7(2) . .
O23 W9 O28 87.0(2) . .
O34 W10 O35 96.7(3) . .
O34 W10 O24 100.6(3) . .
O35 W10 O24 91.2(3) . .
O34 W10 O33 101.9(3) . .
O35 W10 O33 161.4(3) . .
O24 W10 O33 85.6(2) . .
O34 W10 O36 97.0(3) . .
O35 W10 O36 89.2(3) . .
O24 W10 O36 162.3(3) . .
O33 W10 O36 88.4(3) . .
O34 W10 O37 168.9(3) . .
O35 W10 O37 75.5(2) . .
O24 W10 O37 87.6(2) . .
O33 W10 O37 86.0(2) . .
O36 W10 O37 75.3(2) . .
O38 W11 O13 102.0(3) . .
O38 W11 O17 101.2(3) . .
O13 W11 O17 85.8(3) . .
O38 W11 O39 99.0(3) . .
O13 W11 O39 88.8(3) . .
O17 W11 O39 159.7(3) . .
O38 W11 O35 98.8(3) . .
O13 W11 O35 159.2(3) . .
O17 W11 O35 89.2(3) . .
O39 W11 O35 89.0(3) . .
O38 W11 O37 170.2(2) . .
O13 W11 O37 85.4(2) . .
O17 W11 O37 85.6(2) . .
O39 W11 O37 74.5(2) . .
O35 W11 O37 74.1(2) . .
O40 W12 O5 102.8(3) . .
O40 W12 O30 101.3(3) . .
O5 W12 O30 86.5(3) . .
O40 W12 O36 96.7(3) . .
O5 W12 O36 160.5(3) . .
O30 W12 O36 89.9(3) . .
O40 W12 O39 98.0(3) . .
O5 W12 O39 88.6(3) . .
O30 W12 O39 160.7(2) . .
O36 W12 O39 88.5(3) . .
O40 W12 O37 168.3(2) . .
O5 W12 O37 85.6(2) . .
O30 W12 O37 87.2(2) . .
O36 W12 O37 75.1(2) . .
O39 W12 O37 73.8(2) . .
N4 Ni1 N7 88.7(2) 1_545 .
N4 Ni1 N7 88.7(2) 1_545 2_755
N7 Ni1 N7 177.4(4) . 2_755
N4 Ni1 N3 180.0 1_545 .
N7 Ni1 N3 91.3(2) . .
N7 Ni1 N3 91.3(2) 2_755 .
N4 Ni1 N1 88.8(2) 1_545 .
N7 Ni1 N1 89.5(3) . .
N7 Ni1 N1 90.4(3) 2_755 .
N3 Ni1 N1 91.2(2) . .
N4 Ni1 N1 88.8(2) 1_545 2_755
N7 Ni1 N1 90.4(3) . 2_755
N7 Ni1 N1 89.5(3) 2_755 2_755
N3 Ni1 N1 91.2(2) . 2_755
N1 Ni1 N1 177.6(4) . 2_755
N13 Ni2 N13 179.3(4) . 2_754
N13 Ni2 N2 89.8(2) . 2_754
N13 Ni2 N2 90.2(2) 2_754 2_754
N13 Ni2 N2 90.2(2) . .
N13 Ni2 N2 89.8(2) 2_754 .
N2 Ni2 N2 179.0(4) 2_754 .
N13 Ni2 N6 89.64(19) . 1_545
N13 Ni2 N6 89.64(19) 2_754 1_545
N2 Ni2 N6 90.48(18) 2_754 1_545
N2 Ni2 N6 90.48(18) . 1_545
N13 Ni2 N5 90.36(19) . .
N13 Ni2 N5 90.36(19) 2_754 .
N2 Ni2 N5 89.52(18) 2_754 .
N2 Ni2 N5 89.52(18) . .
N6 Ni2 N5 180.000(2) 1_545 .
W1 O2 W2 119.9(3) . .
W1 O3 W3 123.1(3) . .
W8 O4 W1 145.0(4) . .
W12 O5 W1 149.9(4) . .
B1 O6 W3 128.2(5) . .
B1 O6 W2 126.2(4) . .
W3 O6 W2 89.43(19) . .
B1 O6 W1 122.5(4) . .
W3 O6 W1 89.92(19) . .
W2 O6 W1 88.77(18) . .
W2 O8 W3 122.3(3) . .
W2 O9 W5 149.1(3) . .
W7 O10 W2 143.7(3) . .
W3 O12 W4 146.9(3) . .
W11 O13 W3 147.9(4) . .
W5 O15 W4 121.8(3) . .
W4 O16 W6 122.6(3) . .
W4 O17 W11 149.7(3) . .
B1 O18 W6 126.4(5) . .
B1 O18 W4 124.0(5) . .
W6 O18 W4 89.45(19) . .
B1 O18 W5 126.5(4) . .
W6 O18 W5 89.4(2) . .
W4 O18 W5 89.56(19) . .
W5 O20 W6 123.2(3) . .
W7 O21 W5 148.9(4) . .
W6 O23 W9 145.9(4) . .
W6 O24 W10 146.2(3) . .
W8 O26 W7 120.2(3) . .
W9 O27 W7 123.2(3) . .
B1 O28 W9 127.1(5) . .
B1 O28 W7 125.7(4) . .
W9 O28 W7 90.2(2) . .
B1 O28 W8 122.5(5) . .
W9 O28 W8 89.9(2) . .
W7 O28 W8 90.4(2) . .
W12 O30 W8 146.6(3) . .
W9 O31 W8 119.4(3) . .
W9 O33 W10 149.0(3) . .
W10 O35 W11 121.8(3) . .
W12 O36 W10 119.9(3) . .
B1 O37 W10 127.9(5) . .
B1 O37 W12 122.5(5) . .
W10 O37 W12 89.6(2) . .
B1 O37 W11 127.2(5) . .
W10 O37 W11 88.54(19) . .
W12 O37 W11 89.12(19) . .
W11 O39 W12 122.5(3) . .
O6 B1 O37 111.8(6) . .
O6 B1 O28 113.4(6) . .
O37 B1 O28 111.4(6) . .
O6 B1 O18 107.2(6) . .
O37 B1 O18 106.8(6) . .
O28 B1 O18 105.8(6) . .
C5 N1 C1 121.7(8) . .
C5 N1 Ni1 120.4(6) . .
C1 N1 Ni1 117.9(7) . .
C9 N2 C8 113.2(7) . .
C9 N2 Ni2 121.5(5) . .
C8 N2 Ni2 125.2(5) . .
C11 N3 C11 113.5(14) 2_755 .
C11 N3 Ni1 123.3(7) 2_755 .
C11 N3 Ni1 123.3(7) . .
C21 N5 C21 120.9(11) 2_754 .
C21 N5 Ni2 119.6(5) 2_754 .
C21 N5 Ni2 119.6(5) . .
C31 N7 C33 106.2(7) . .
C31 N7 Ni1 130.3(6) . .
C33 N7 Ni1 121.5(6) . .
C31 N8 C32 106.5(8) . .
C31 N8 C34 127.7(8) . .
C32 N8 C34 125.5(7) . .
C35 N9 C38 102.2(8) . .
C35 N9 H9A 111.3 . .
C38 N9 H9A 111.3 . .
C35 N9 H9C 111.3 . .
C38 N9 H9C 111.3 . .
H9A N9 H9C 109.2 . .
C42 N10 C41 99.6(11) . .
C42 N10 H10B 130.2 . .
C41 N10 H10B 130.2 . .
C41 N11 C43 104.7(10) . .
C41 N11 C44 128.3(10) . .
C43 N11 C44 125.4(10) . .
C48 N12 C45 105.2(8) . .
C48 N12 H12B 110.7 . .
C45 N12 H12B 110.7 . .
C48 N12 H12C 110.7 . .
C45 N12 H12C 110.7 . .
H12B N12 H12C 108.8 . .
C51 N13 Ni2 164.9(7) . .
N1 C1 C2 119.3(9) . .
N1 C1 H1A 120.4 . .
C2 C1 H1A 120.4 . .
C3 C2 C1 121.4(8) . .
C3 C2 H2A 119.3 . .
C1 C2 H2A 119.3 . .
C2 C3 C4 118.3(8) . .
C2 C3 C6 120.9(8) . .
C4 C3 C6 120.7(8) . .
C3 C4 C5 117.3(8) . .
C3 C4 H4A 121.3 . .
C5 C4 H4A 121.3 . .
N1 C5 C4 121.9(8) . .
N1 C5 H5A 119.1 . .
C4 C5 H5A 119.1 . .
C7 C6 C10 117.5(8) . .
C7 C6 C3 122.1(8) . .
C10 C6 C3 120.4(7) . .
C6 C7 C8 117.8(8) . .
C6 C7 H7A 121.1 . .
C8 C7 H7A 121.1 . .
N2 C8 C7 127.2(8) . .
N2 C8 H8A 116.4 . .
C7 C8 H8A 116.4 . .
N2 C9 C10 126.9(8) . .
N2 C9 H9B 116.6 . .
C10 C9 H9B 116.6 . .
C6 C10 C9 117.2(8) . .
C6 C10 H10A 121.4 . .
C9 C10 H10A 121.4 . .
N3 C11 C12 128.6(11) . .
N3 C11 H11A 115.7 . .
C12 C11 H11A 115.7 . .
C13 C12 C11 108.7(12) . .
C13 C12 H12A 125.7 . .
C11 C12 H12A 125.7 . .
C12 C13 C12 131.8(18) 2_755 .
C12 C13 C14 114.1(9) 2_755 .
C12 C13 C14 114.1(9) . .
C15 C14 C15 116(2) 2_755 .
C15 C14 C13 122.1(10) 2_755 .
C15 C14 C13 122.1(10) . .
C16 C15 C14 112.8(16) . .
C16 C15 H15A 123.6 . .
C14 C15 H15A 123.6 . .
N4 C16 C15 130.1(16) . .
N4 C16 H16A 114.9 . .
C15 C16 H16A 114.9 . .
N5 C21 C22 119.7(8) . .
N5 C21 H21A 120.2 . .
C22 C21 H21A 120.2 . .
C23 C22 C21 121.1(8) . .
C23 C22 H22A 119.5 . .
C21 C22 H22A 119.5 . .
C22 C23 C22 117.3(10) 2_754 .
C22 C23 C24 121.4(5) 2_754 .
C22 C23 C24 121.4(5) . .
C25 C24 C25 118.4(12) 2_754 .
C25 C24 C23 120.8(6) 2_754 .
C25 C24 C23 120.8(6) . .
C24 C25 C26 118.5(8) . .
C24 C25 H25A 120.8 . .
C26 C25 H25A 120.8 . .
N6 C26 C25 124.2(8) . .
N6 C26 H26A 117.9 . .
C25 C26 H26A 117.9 . .
N8 C31 N7 112.7(9) . .
N8 C31 H31A 123.6 . .
N7 C31 H31A 123.6 . .
N8 C32 C33 107.4(8) . .
N8 C32 H32A 126.3 . .
C33 C32 H32A 126.3 . .
N7 C33 C32 107.2(8) . .
N7 C33 H33A 126.4 . .
C32 C33 H33A 126.4 . .
N8 C34 C35 110.5(7) . .
N8 C34 H34A 109.6 . .
C35 C34 H34A 109.6 . .
N8 C34 H34B 109.6 . .
C35 C34 H34B 109.6 . .
H34A C34 H34B 108.1 . .
C36 C35 N9 102.9(8) . .
C36 C35 C34 115.4(7) . .
N9 C35 C34 110.4(7) . .
C36 C35 H35A 109.3 . .
N9 C35 H35A 109.3 . .
C34 C35 H35A 109.3 . .
C37 C36 C35 107.8(8) . .
C37 C36 H36A 110.1 . .
C35 C36 H36A 110.1 . .
C37 C36 H36B 110.1 . .
C35 C36 H36B 110.1 . .
H36A C36 H36B 108.5 . .
C36 C37 C38 108.9(10) . .
C36 C37 H37A 109.9 . .
C38 C37 H37A 109.9 . .
C36 C37 H37B 109.9 . .
C38 C37 H37B 109.9 . .
H37A C37 H37B 108.3 . .
C37 C38 N9 99.0(8) . .
C37 C38 H38A 112.0 . .
N9 C38 H38A 112.0 . .
C37 C38 H38B 112.0 . .
N9 C38 H38B 112.0 . .
H38A C38 H38B 109.7 . .
N13 C51 C52 175.2(9) . .
N11 C41 N10 115.3(11) . .
N11 C41 C42 75.6(8) . .
N10 C41 C42 39.7(7) . .
N11 C41 H41A 122.4 . .
N10 C41 H41A 122.4 . .
C42 C41 H41A 162.0 . .
C51 C52 H52A 109.5 . .
C51 C52 H52B 109.5 . .
H52A C52 H52B 109.5 . .
C51 C52 H52C 109.5 . .
H52A C52 H52C 109.5 . .
H52B C52 H52C 109.5 . .
N10 C42 C43 113.9(12) . .
N10 C42 C41 40.7(7) . .
C43 C42 C41 73.2(9) . .
N10 C42 H42A 123.0 . .
C43 C42 H42A 123.0 . .
C41 C42 H42A 163.7 . .
N11 C43 C42 106.2(12) . .
N11 C43 H43A 126.9 . .
C42 C43 H43A 126.9 . .
N11 C44 C45 110.3(9) . .
N11 C44 H44A 109.6 . .
C45 C44 H44A 109.6 . .
N11 C44 H44B 109.6 . .
C45 C44 H44B 109.6 . .
H44A C44 H44B 108.1 . .
N12 C45 C46 105.6(8) . .
N12 C45 C44 108.7(8) . .
C46 C45 C44 114.7(9) . .
N12 C45 H45A 109.2 . .
C46 C45 H45A 109.2 . .
C44 C45 H45A 109.2 . .
C47 C46 C45 107.1(8) . .
C47 C46 H46A 110.3 . .
C45 C46 H46A 110.3 . .
C47 C46 H46B 110.3 . .
C45 C46 H46B 110.3 . .
H46A C46 H46B 108.6 . .
C46 C47 C48 106.7(8) . .
C46 C47 H47A 110.4 . .
C48 C47 H47A 110.4 . .
C46 C47 H47B 110.4 . .
C48 C47 H47B 110.4 . .
H47A C47 H47B 108.6 . .
C47 C48 N12 106.9(9) . .
C47 C48 H48A 110.3 . .
N12 C48 H48A 110.3 . .
C47 C48 H48B 110.3 . .
N12 C48 H48B 110.3 . .
H48A C48 H48B 108.6 . .
C26 N6 C26 116.1(10) 2_754 .
C26 N6 Ni2 121.9(5) 2_754 1_565
C26 N6 Ni2 121.9(5) . 1_565
C16 N4 C16 118(2) . 2_755
C16 N4 Ni1 120.8(10) . 1_565
C16 N4 Ni1 120.8(10) 2_755 1_565

loop_
_geom_bond_atom_site_label_1
_geom_bond_atom_site_label_2
_geom_bond_distance
_geom_bond_site_symmetry_2
W1 O1 1.686(6) .
W1 O3 1.893(6) .
W1 O5 1.903(6) .
W1 O2 1.920(6) .
W1 O4 1.921(6) .
W1 O6 2.398(5) .
W2 O7 1.714(6) .
W2 O9 1.840(6) .
W2 O8 1.846(6) .
W2 O10 1.942(6) .
W2 O2 1.949(6) .
W2 O6 2.389(5) .
W3 O11 1.708(7) .
W3 O12 1.865(6) .
W3 O3 1.909(6) .
W3 O13 1.911(6) .
W3 O8 1.946(5) .
W3 O6 2.331(6) .
W4 O14 1.698(7) .
W4 O16 1.870(7) .
W4 O17 1.871(6) .
W4 O12 1.912(6) .
W4 O15 1.947(6) .
W4 O18 2.380(6) .
W5 O19 1.710(6) .
W5 O20 1.888(6) .
W5 O15 1.895(7) .
W5 O21 1.911(7) .
W5 O9 1.935(6) .
W5 O18 2.386(6) .
W6 O22 1.701(7) .
W6 O23 1.846(6) .
W6 O24 1.890(6) .
W6 O20 1.907(5) .
W6 O16 1.930(7) .
W6 O18 2.359(6) .
W7 O25 1.711(5) .
W7 O21 1.864(7) .
W7 O10 1.872(6) .
W7 O27 1.911(6) .
W7 O26 1.946(6) .
W7 O28 2.352(6) .
W8 O29 1.700(7) .
W8 O4 1.874(6) .
W8 O30 1.885(6) .
W8 O26 1.913(6) .
W8 O31 1.937(6) .
W8 O28 2.363(6) .
W9 O32 1.707(6) .
W9 O27 1.871(6) .
W9 O33 1.886(6) .
W9 O31 1.919(6) .
W9 O23 1.937(6) .
W9 O28 2.347(6) .
W10 O34 1.682(6) .
W10 O35 1.890(6) .
W10 O24 1.898(6) .
W10 O33 1.900(6) .
W10 O36 1.944(6) .
W10 O37 2.354(6) .
W11 O38 1.713(6) .
W11 O13 1.855(6) .
W11 O17 1.884(6) .
W11 O39 1.885(6) .
W11 O35 1.909(6) .
W11 O37 2.399(6) .
W12 O40 1.696(6) .
W12 O5 1.862(6) .
W12 O30 1.885(6) .
W12 O36 1.913(6) .
W12 O39 1.945(6) .
W12 O37 2.386(6) .
Ni1 N4 2.096(16) 1_545
Ni1 N7 2.114(7) .
Ni1 N7 2.114(7) 2_755
Ni1 N3 2.189(13) .
Ni1 N1 2.193(8) .
Ni1 N1 2.193(8) 2_755
Ni2 N13 2.117(6) .
Ni2 N13 2.117(6) 2_754
Ni2 N2 2.159(7) 2_754
Ni2 N2 2.159(7) .
Ni2 N6 2.162(9) 1_545
Ni2 N5 2.220(10) .
O6 B1 1.480(11) .
O18 B1 1.599(10) .
O28 B1 1.522(11) .
O37 B1 1.494(10) .
N1 C5 1.303(11) .
N1 C1 1.338(12) .
N2 C9 1.298(10) .
N2 C8 1.315(10) .
N3 C11 1.333(13) 2_755
N3 C11 1.333(13) .
N5 C21 1.318(9) 2_754
N5 C21 1.318(9) .
N7 C31 1.310(12) .
N7 C33 1.364(12) .
N8 C31 1.307(11) .
N8 C32 1.357(12) .
N8 C34 1.488(10) .
N9 C35 1.536(12) .
N9 C38 1.639(15) .
N9 H9A 0.9000 .
N9 H9C 0.9000 .
N10 C42 1.290(16) .
N10 C41 1.318(16) .
N10 H10B 0.8600 .
N11 C41 1.277(15) .
N11 C43 1.301(15) .
N11 C44 1.525(15) .
N12 C48 1.480(13) .
N12 C45 1.487(15) .
N12 H12B 0.9000 .
N12 H12C 0.9000 .
N13 C51 1.131(9) .
C1 C2 1.382(14) .
C1 H1A 0.9300 .
C2 C3 1.372(12) .
C2 H2A 0.9300 .
C3 C4 1.397(13) .
C3 C6 1.505(12) .
C4 C5 1.418(13) .
C4 H4A 0.9300 .
C5 H5A 0.9300 .
C6 C7 1.377(12) .
C6 C10 1.386(12) .
C7 C8 1.381(13) .
C7 H7A 0.9300 .
C8 H8A 0.9300 .
C9 C10 1.402(13) .
C9 H9B 0.9300 .
C10 H10A 0.9300 .
C11 C12 1.392(17) .
C11 H11A 0.9300 .
C12 C13 1.364(14) .
C12 H12A 0.9300 .
C13 C12 1.364(14) 2_755
C13 C14 1.64(3) .
C14 C15 1.54(2) 2_755
C14 C15 1.54(2) .
C15 C16 1.44(3) .
C15 H15A 0.9300 .
C16 N4 1.249(17) .
C16 H16A 0.9300 .
C21 C22 1.453(12) .
C21 H21A 0.9300 .
C22 C23 1.348(10) .
C22 H22A 0.9300 .
C23 C22 1.348(10) 2_754
C23 C24 1.472(16) .
C24 C25 1.384(11) 2_754
C24 C25 1.384(11) .
C25 C26 1.412(12) .
C25 H25A 0.9300 .
C26 N6 1.334(9) .
C26 H26A 0.9300 .
C31 H31A 0.9300 .
C32 C33 1.369(13) .
C32 H32A 0.9300 .
C33 H33A 0.9300 .
C34 C35 1.558(12) .
C34 H34A 0.9700 .
C34 H34B 0.9700 .
C35 C36 1.464(13) .
C35 H35A 0.9800 .
C36 C37 1.458(15) .
C36 H36A 0.9700 .
C36 H36B 0.9700 .
C37 C38 1.594(17) .
C37 H37A 0.9700 .
C37 H37B 0.9700 .
C38 H38A 0.9700 .
C38 H38B 0.9700 .
C51 C52 1.422(12) .
C41 C42 1.993(18) .
C41 H41A 0.9300 .
C52 H52A 0.9600 .
C52 H52B 0.9600 .
C52 H52C 0.9600 .
C42 C43 1.303(17) .
C42 H42A 0.9300 .
C43 H43A 0.9300 .
C44 C45 1.532(15) .
C44 H44A 0.9700 .
C44 H44B 0.9700 .
C45 C46 1.522(12) .
C45 H45A 0.9800 .
C46 C47 1.427(14) .
C46 H46A 0.9700 .
C46 H46B 0.9700 .
C47 C48 1.443(14) .
C47 H47A 0.9700 .
C47 H47B 0.9700 .
C48 H48A 0.9700 .
C48 H48B 0.9700 .
N6 C26 1.334(9) 2_754
N6 Ni2 2.162(9) 1_565
N4 C16 1.249(17) 2_755
N4 Ni1 2.096(16) 1_565
